data_1515007
loop_
_publ_author_name
'Kember, Michael R.'
'Jutz, Fabian'
'Buchard, Antoine'
'White, Andrew J. P.'
'Williams, Charlotte K.'

_publ_section_title
;
 Di-cobalt(ii) catalysts for the copolymerisation of CO2 and cyclohexene
 oxide: support for a dinuclear mechanism?
;
_journal_issue 4
_journal_name_full 'Chemical Science'
_journal_page_first 1245
_journal_paper_doi 10.1039/c2sc00802e
_journal_volume 3
_journal_year 2012
_chemical_formula_moiety 'C34 H54 Co3 I4 N4 O2, 3(C4 H8 O)'
_chemical_formula_sum 'C46 H78 Co3 I4 N4 O5'
_chemical_formula_weight 1451.51
_chemical_name_systematic
;
?
;
_space_group_IT_number 14
_symmetry_cell_setting monoclinic
_symmetry_space_group_name_Hall '-P 2ybc'
_symmetry_space_group_name_H-M 'P 1 21/c 1'
_atom_sites_solution_hydrogens geom
_atom_sites_solution_primary direct
_atom_sites_solution_secondary difmap
_audit_creation_method SHELXL-97
_cell_angle_alpha 90.00
_cell_angle_beta 102.5923(9)
_cell_angle_gamma 90.00
_cell_formula_units_Z 4
_cell_length_a 11.79263(10)
_cell_length_b 21.62584(18)
_cell_length_c 22.16086(19)
_cell_measurement_reflns_used 34750
_cell_measurement_temperature 173(2)
_cell_measurement_theta_max 32.6932
_cell_measurement_theta_min 2.9714
_cell_volume 5515.64(8)
_computing_cell_refinement 'CrysAlis RED, Oxford Diffraction Ltd'
_computing_data_collection 'CrysAlis CCD, Oxford Diffraction Ltd'
_computing_data_reduction 'CrysAlis RED, Oxford Diffraction Ltd'
_computing_molecular_graphics 'Bruker SHELXTL'
_computing_publication_material 'Bruker SHELXTL'
_computing_structure_refinement 'SHELXL-97 (Sheldrick, 1997)'
_computing_structure_solution 'SHELXS-97 (Sheldrick, 1990)'
_diffrn_ambient_temperature 173(2)
_diffrn_detector_area_resol_mean 15.9825
_diffrn_measured_fraction_theta_full 0.993
_diffrn_measured_fraction_theta_max 0.912
_diffrn_measurement_device_type 'OD Xcalibur 3'
_diffrn_measurement_method 'omega scans'
_diffrn_radiation_monochromator graphite
_diffrn_radiation_source 'Enhance (Mo) X-ray Source'
_diffrn_radiation_type MoK\a
_diffrn_radiation_wavelength 0.71073
_diffrn_reflns_av_R_equivalents 0.0234
_diffrn_reflns_av_sigmaI/netI 0.0306
_diffrn_reflns_limit_h_max 17
_diffrn_reflns_limit_h_min -17
_diffrn_reflns_limit_k_max 32
_diffrn_reflns_limit_k_min -29
_diffrn_reflns_limit_l_max 33
_diffrn_reflns_limit_l_min -32
_diffrn_reflns_number 67792
_diffrn_reflns_theta_full 31.00
_diffrn_reflns_theta_max 32.77
_diffrn_reflns_theta_min 2.98
_diffrn_standards_number 0
_exptl_absorpt_coefficient_mu 3.174
_exptl_absorpt_correction_T_max 0.741
_exptl_absorpt_correction_T_min 0.511
_exptl_absorpt_correction_type analytical
_exptl_absorpt_process_details
;
CrysAlisPro, Oxford Diffraction Ltd.,
Version 1.171.33.48 (release 15-09-2009 CrysAlis171 .NET)
(compiled Sep 15 2009,11:49:04)
Analytical numeric absorption correction using a multifaceted crystal
model based on expressions derived by R.C. Clark & J.S. Reid.
(Clark, R. C. & Reid, J. S. (1995). Acta Cryst. A51, 887-897)
;
_exptl_crystal_colour Brown
_exptl_crystal_density_diffrn 1.748
_exptl_crystal_density_method 'not measured'
_exptl_crystal_description blocks
_exptl_crystal_F_000 2860
_exptl_crystal_size_max 0.29
_exptl_crystal_size_mid 0.23
_exptl_crystal_size_min 0.10
_refine_diff_density_max 0.796
_refine_diff_density_min -0.869
_refine_diff_density_rms 0.084
_refine_ls_extinction_method none
_refine_ls_goodness_of_fit_ref 0.998
_refine_ls_hydrogen_treatment mixed
_refine_ls_matrix_type full
_refine_ls_number_parameters 629
_refine_ls_number_reflns 18599
_refine_ls_number_restraints 435
_refine_ls_restrained_S_all 1.076
_refine_ls_R_factor_all 0.0403
_refine_ls_R_factor_gt 0.0246
_refine_ls_shift/su_max 0.003
_refine_ls_shift/su_mean 0.000
_refine_ls_structure_factor_coef Fsqd
_refine_ls_weighting_details 'calc w=1/[\s^2^(Fo^2^)+(0.0276P)^2^+0.0000P] where P=(Fo^2^+2Fc^2^)/3'
_refine_ls_weighting_scheme calc
_refine_ls_wR_factor_gt 0.0530
_refine_ls_wR_factor_ref 0.0548
_reflns_number_gt 14055
_reflns_number_total 18599
_reflns_threshold_expression >2sigma(I)
_cod_data_source_file c2sc00802e.txt
_cod_data_source_block 1a
_cod_depositor_comments
;
The following automatic conversions were performed:

'_symmetry_cell_setting' value 'Monoclinic' changed to 'monoclinic'
according to
/usr/data/users/saulius/automatic-downloads/retrospective/RSC/lib/dictionaries/cif_core.dic
dictionary named 'cif_core.dic' version 2.4.2 from 2011-04-26.

Automatic conversion script
Id: cif_fix_values 2281 2013-09-26 08:29:07Z andrius 
;
_cod_original_sg_symbol_H-M P2(1)/c
_cod_database_code 1515007

loop_
_symmetry_equiv_pos_as_xyz
'x, y, z'
'-x, y+1/2, -z+1/2'
'-x, -y, -z'
'x, -y-1/2, z-1/2'

loop_
_atom_site_label
_atom_site_type_symbol
_atom_site_fract_x
_atom_site_fract_y
_atom_site_fract_z
_atom_site_U_iso_or_equiv
_atom_site_adp_type
_atom_site_occupancy
_atom_site_symmetry_multiplicity
_atom_site_calc_flag
_atom_site_refinement_flags
_atom_site_disorder_assembly
_atom_site_disorder_group
Co1 Co 0.41176(2) 0.412749(12) 0.621617(12) 0.01714(5) Uani 1 1 d . . .
Co2 Co 0.52657(2) 0.500344(12) 0.720069(12) 0.01815(5) Uani 1 1 d . . .
Co3 Co 0.39676(2) 0.377078(13) 0.764035(13) 0.02106(6) Uani 1 1 d D . .
I1 I 0.613094(11) 0.481360(6) 0.604854(6) 0.02338(3) Uani 1 1 d . . .
I2 I 0.225795(11) 0.354429(6) 0.670432(7) 0.02566(3) Uani 1 1 d . A .
I3 I 0.397764(13) 0.482124(7) 0.821174(7) 0.02836(4) Uani 1 1 d . A .
I4 I 0.45721(5) 0.28271(3) 0.83188(3) 0.03701(12) Uani 0.973(3) 1 d PD A 1
I4' I 0.4789(8) 0.2970(7) 0.8483(7) 0.026(2) Uiso 0.027(3) 1 d PD A 2
O1 O 0.51587(11) 0.39988(6) 0.71570(6) 0.0172(3) Uani 1 1 d . A .
C1 C 0.61580(16) 0.36346(9) 0.72678(9) 0.0189(4) Uani 1 1 d . . .
C2 C 0.61847(17) 0.30861(9) 0.69417(9) 0.0219(4) Uani 1 1 d . A .
C3 C 0.51343(18) 0.28512(9) 0.64988(10) 0.0241(4) Uani 1 1 d . . .
H3A H 0.5316 0.2442 0.6344 0.029 Uiso 1 1 calc R A .
H3B H 0.4502 0.2793 0.6723 0.029 Uiso 1 1 calc R . .
N4 N 0.47099(15) 0.32656(8) 0.59598(8) 0.0202(3) Uani 1 1 d D A .
H4 H 0.5329(13) 0.3340(12) 0.5795(10) 0.037(7) Uiso 1 1 d D . .
C5 C 0.39005(19) 0.29102(10) 0.54815(10) 0.0260(4) Uani 1 1 d . . .
H5A H 0.3233 0.2780 0.5656 0.031 Uiso 1 1 calc R A .
H5B H 0.4303 0.2530 0.5392 0.031 Uiso 1 1 calc R . .
C6 C 0.34296(18) 0.32446(10) 0.48722(9) 0.0244(4) Uani 1 1 d . A .
C7 C 0.25981(18) 0.37677(10) 0.49483(10) 0.0253(4) Uani 1 1 d . . .
H7A H 0.2225 0.3923 0.4532 0.030 Uiso 1 1 calc R A .
H7B H 0.1978 0.3593 0.5134 0.030 Uiso 1 1 calc R . .
N8 N 0.31196(14) 0.43007(7) 0.53295(7) 0.0189(3) Uani 1 1 d D A .
H8 H 0.3577(17) 0.4502(10) 0.5119(9) 0.031(6) Uiso 1 1 d D . .
C9 C 0.21486(17) 0.47249(9) 0.53797(9) 0.0222(4) Uani 1 1 d . . .
H9A H 0.1687 0.4532 0.5653 0.027 Uiso 1 1 calc R A .
H9B H 0.1633 0.4772 0.4965 0.027 Uiso 1 1 calc R . .
C10 C 0.25279(16) 0.53532(9) 0.56262(9) 0.0195(4) Uani 1 1 d . A .
C11 C 0.32227(15) 0.54392(9) 0.62215(8) 0.0165(4) Uani 1 1 d . . .
O11 O 0.37103(11) 0.49522(6) 0.65724(6) 0.0165(3) Uani 1 1 d . A .
C12 C 0.33643(16) 0.60453(9) 0.64498(9) 0.0185(4) Uani 1 1 d . A .
C13 C 0.39674(17) 0.61760(9) 0.71017(9) 0.0209(4) Uani 1 1 d . . .
H13A H 0.3930 0.6625 0.7182 0.025 Uiso 1 1 calc R A .
H13B H 0.3561 0.5957 0.7385 0.025 Uiso 1 1 calc R . .
N14 N 0.52046(14) 0.59769(8) 0.72314(7) 0.0194(3) Uani 1 1 d D A .
H14 H 0.5461(18) 0.6101(10) 0.6897(6) 0.027(6) Uiso 1 1 d D . .
C15 C 0.58409(18) 0.62823(10) 0.78014(10) 0.0255(4) Uani 1 1 d . . .
H15A H 0.5468 0.6170 0.8146 0.031 Uiso 1 1 calc R A .
H15B H 0.5771 0.6736 0.7744 0.031 Uiso 1 1 calc R . .
C16 C 0.71284(19) 0.61133(10) 0.79834(10) 0.0276(4) Uani 1 1 d . A .
C17 C 0.7297(2) 0.54559(10) 0.82436(10) 0.0289(5) Uani 1 1 d . . .
H17A H 0.8130 0.5398 0.8437 0.035 Uiso 1 1 calc R A .
H17B H 0.6857 0.5415 0.8574 0.035 Uiso 1 1 calc R . .
N18 N 0.69301(14) 0.49500(8) 0.77865(8) 0.0215(3) Uani 1 1 d D A .
H18 H 0.7432(18) 0.4952(13) 0.7534(10) 0.048(8) Uiso 1 1 d D . .
C19 C 0.70995(18) 0.43529(10) 0.81328(10) 0.0245(4) Uani 1 1 d . . .
H19A H 0.6465 0.4301 0.8356 0.029 Uiso 1 1 calc R A .
H19B H 0.7841 0.4370 0.8444 0.029 Uiso 1 1 calc R . .
C20 C 0.71182(17) 0.38025(9) 0.77239(9) 0.0224(4) Uani 1 1 d . A .
C21 C 0.81088(18) 0.34305(10) 0.78280(10) 0.0276(5) Uani 1 1 d . . .
H21A H 0.8762 0.3552 0.8137 0.033 Uiso 1 1 calc R A .
C22 C 0.81813(19) 0.28953(11) 0.75022(10) 0.0285(5) Uani 1 1 d . A .
C23 C 0.71895(19) 0.27317(10) 0.70636(10) 0.0268(5) Uani 1 1 d . . .
H23A H 0.7202 0.2360 0.6837 0.032 Uiso 1 1 calc R A .
C24 C 0.9287(2) 0.24986(12) 0.76052(11) 0.0353(6) Uani 1 1 d D . .
C25 C 1.0357(3) 0.28483(17) 0.80374(16) 0.0428(9) Uani 0.775(4) 1 d PD A 1
H25A H 1.0485 0.3245 0.7849 0.064 Uiso 0.775(4) 1 calc PR A 1
H25B H 1.1057 0.2593 0.8084 0.064 Uiso 0.775(4) 1 calc PR A 1
H25C H 1.0185 0.2921 0.8445 0.064 Uiso 0.775(4) 1 calc PR A 1
C26 C 0.9669(3) 0.24130(16) 0.69960(15) 0.0385(8) Uani 0.775(4) 1 d PD A 1
H26A H 0.9769 0.2819 0.6818 0.058 Uiso 0.775(4) 1 calc PR A 1
H26B H 0.9076 0.2178 0.6708 0.058 Uiso 0.775(4) 1 calc PR A 1
H26C H 1.0407 0.2188 0.7071 0.058 Uiso 0.775(4) 1 calc PR A 1
C27 C 0.9126(3) 0.19126(16) 0.7906(2) 0.0505(12) Uani 0.775(4) 1 d PD A 1
H27A H 0.8883 0.1995 0.8294 0.076 Uiso 0.775(4) 1 calc PR A 1
H27B H 0.9860 0.1683 0.7994 0.076 Uiso 0.775(4) 1 calc PR A 1
H27C H 0.8528 0.1668 0.7632 0.076 Uiso 0.775(4) 1 calc PR A 1
C25' C 1.0156(8) 0.2779(5) 0.7405(5) 0.033(2) Uiso 0.225(4) 1 d PD A 2
H25D H 0.9862 0.2940 0.6987 0.049 Uiso 0.225(4) 1 calc PR A 2
H25E H 1.0778 0.2480 0.7399 0.049 Uiso 0.225(4) 1 calc PR A 2
H25F H 1.0461 0.3121 0.7684 0.049 Uiso 0.225(4) 1 calc PR A 2
C26' C 0.8952(9) 0.1833(4) 0.7202(5) 0.037(3) Uiso 0.225(4) 1 d PD A 2
H26D H 0.8306 0.1628 0.7335 0.056 Uiso 0.225(4) 1 calc PR A 2
H26E H 0.9631 0.1560 0.7279 0.056 Uiso 0.225(4) 1 calc PR A 2
H26F H 0.8726 0.1927 0.6760 0.056 Uiso 0.225(4) 1 calc PR A 2
C27' C 0.9483(9) 0.2233(5) 0.8266(4) 0.033(2) Uiso 0.225(4) 1 d PD A 2
H27D H 0.8758 0.2051 0.8331 0.050 Uiso 0.225(4) 1 calc PR A 2
H27E H 0.9727 0.2566 0.8567 0.050 Uiso 0.225(4) 1 calc PR A 2
H27F H 1.0087 0.1914 0.8321 0.050 Uiso 0.225(4) 1 calc PR A 2
C28 C 0.44185(19) 0.34740(10) 0.45839(10) 0.0272(5) Uani 1 1 d . . .
H28A H 0.4094 0.3685 0.4193 0.041 Uiso 1 1 calc R A .
H28B H 0.4888 0.3121 0.4505 0.041 Uiso 1 1 calc R . .
H28C H 0.4908 0.3762 0.4868 0.041 Uiso 1 1 calc R . .
C29 C 0.2689(2) 0.27732(11) 0.44419(11) 0.0352(5) Uani 1 1 d . . .
H29A H 0.2367 0.2968 0.4042 0.053 Uiso 1 1 calc R A .
H29B H 0.2054 0.2630 0.4627 0.053 Uiso 1 1 calc R . .
H29C H 0.3174 0.2420 0.4381 0.053 Uiso 1 1 calc R . .
C30 C 0.20736(17) 0.58630(10) 0.52751(9) 0.0226(4) Uani 1 1 d . . .
H30A H 0.1615 0.5793 0.4872 0.027 Uiso 1 1 calc R A .
C31 C 0.22525(17) 0.64702(9) 0.54810(9) 0.0216(4) Uani 1 1 d . A .
C32 C 0.28934(17) 0.65434(9) 0.60774(10) 0.0225(4) Uani 1 1 d . . .
H32A H 0.3019 0.6950 0.6241 0.027 Uiso 1 1 calc R A .
C33 C 0.17519(19) 0.70085(10) 0.50613(10) 0.0281(5) Uani 1 1 d . . .
C34 C 0.2328(3) 0.70127(14) 0.44970(12) 0.0494(7) Uani 1 1 d . A .
H34A H 0.3169 0.7066 0.4639 0.074 Uiso 1 1 calc R . .
H34B H 0.2011 0.7354 0.4221 0.074 Uiso 1 1 calc R . .
H34C H 0.2170 0.6620 0.4274 0.074 Uiso 1 1 calc R . .
C35 C 0.0443(2) 0.69319(14) 0.48370(14) 0.0517(8) Uani 1 1 d . A .
H35A H 0.0073 0.6938 0.5192 0.077 Uiso 1 1 calc R . .
H35B H 0.0278 0.6537 0.4619 0.077 Uiso 1 1 calc R . .
H35C H 0.0136 0.7272 0.4556 0.077 Uiso 1 1 calc R . .
C36 C 0.1991(3) 0.76332(11) 0.53844(13) 0.0450(7) Uani 1 1 d . A .
H36A H 0.2830 0.7688 0.5532 0.068 Uiso 1 1 calc R . .
H36B H 0.1611 0.7648 0.5736 0.068 Uiso 1 1 calc R . .
H36C H 0.1684 0.7964 0.5092 0.068 Uiso 1 1 calc R . .
C37 C 0.7721(2) 0.61969(12) 0.74397(12) 0.0367(6) Uani 1 1 d . . .
H37A H 0.7366 0.5917 0.7103 0.055 Uiso 1 1 calc R A .
H37B H 0.8550 0.6102 0.7574 0.055 Uiso 1 1 calc R . .
H37C H 0.7626 0.6625 0.7293 0.055 Uiso 1 1 calc R . .
C38 C 0.7674(2) 0.65516(12) 0.85135(12) 0.0447(6) Uani 1 1 d . . .
H38A H 0.7293 0.6493 0.8861 0.067 Uiso 1 1 calc R A .
H38B H 0.7572 0.6981 0.8369 0.067 Uiso 1 1 calc R . .
H38C H 0.8505 0.6461 0.8648 0.067 Uiso 1 1 calc R . .
O40 O 0.93304(16) 0.47923(9) 0.74309(9) 0.0475(5) Uani 1 1 d . . .
C41 C 1.0393(3) 0.51205(17) 0.74999(17) 0.0645(9) Uani 1 1 d . . .
H41A H 1.1028 0.4886 0.7769 0.077 Uiso 1 1 calc R . .
H41B H 1.0329 0.5528 0.7693 0.077 Uiso 1 1 calc R . .
C42 C 1.0650(3) 0.52053(15) 0.68762(18) 0.0724(11) Uani 1 1 d . . .
H42A H 1.1439 0.5054 0.6868 0.087 Uiso 1 1 calc R . .
H42B H 1.0588 0.5646 0.6752 0.087 Uiso 1 1 calc R . .
C43 C 0.9716(3) 0.48151(15) 0.64529(15) 0.0555(8) Uani 1 1 d . . .
H43A H 0.9085 0.5079 0.6217 0.067 Uiso 1 1 calc R . .
H43B H 1.0052 0.4567 0.6160 0.067 Uiso 1 1 calc R . .
C44 C 0.9284(2) 0.44103(13) 0.69020(12) 0.0407(6) Uani 1 1 d . . .
H44A H 0.8479 0.4272 0.6729 0.049 Uiso 1 1 calc R . .
H44B H 0.9788 0.4042 0.7009 0.049 Uiso 1 1 calc R . .
O50 O 0.0684(9) 0.4422(5) 0.8973(4) 0.134(4) Uiso 0.432(4) 1 d PDU B 1
C51 C -0.0118(13) 0.4521(9) 0.9377(7) 0.149(6) Uiso 0.432(4) 1 d PDU B 1
H51A H -0.0922 0.4406 0.9171 0.179 Uiso 0.432(4) 1 calc PR B 1
H51B H -0.0106 0.4956 0.9517 0.179 Uiso 0.432(4) 1 calc PR B 1
C52 C 0.0383(11) 0.4077(7) 0.9921(5) 0.113(4) Uiso 0.432(4) 1 d PDU B 1
H52A H 0.0540 0.4304 1.0319 0.135 Uiso 0.432(4) 1 calc PR B 1
H52B H -0.0174 0.3740 0.9943 0.135 Uiso 0.432(4) 1 calc PR B 1
C53 C 0.1464(15) 0.3826(10) 0.9796(7) 0.165(7) Uiso 0.432(4) 1 d PDU B 1
H53A H 0.2110 0.3910 1.0155 0.198 Uiso 0.432(4) 1 calc PR B 1
H53B H 0.1389 0.3372 0.9744 0.198 Uiso 0.432(4) 1 calc PR B 1
C54 C 0.1734(9) 0.4096(6) 0.9243(5) 0.079(3) Uiso 0.432(4) 1 d PDU B 1
H54A H 0.2404 0.4381 0.9349 0.095 Uiso 0.432(4) 1 calc PR B 1
H54B H 0.1907 0.3772 0.8961 0.095 Uiso 0.432(4) 1 calc PR B 1
O50' O -0.0197(9) 0.4119(6) 0.9382(6) 0.110(4) Uiso 0.320(7) 1 d PDU C 2
C51' C 0.0635(12) 0.3738(6) 0.9771(6) 0.078(4) Uiso 0.320(7) 1 d PDU C 2
H51C H 0.0803 0.3360 0.9553 0.094 Uiso 0.320(7) 1 calc PR C 2
H51D H 0.0383 0.3620 1.0152 0.094 Uiso 0.320(7) 1 calc PR C 2
C52' C 0.1680(15) 0.4178(12) 0.9906(10) 0.167(9) Uiso 0.320(7) 1 d PDU C 2
H52C H 0.2425 0.3952 1.0026 0.201 Uiso 0.320(7) 1 calc PR C 2
H52D H 0.1619 0.4483 1.0231 0.201 Uiso 0.320(7) 1 calc PR C 2
C53' C 0.1535(15) 0.4485(11) 0.9263(10) 0.170(9) Uiso 0.320(7) 1 d PDU C 2
H53C H 0.2041 0.4853 0.9281 0.204 Uiso 0.320(7) 1 calc PR C 2
H53D H 0.1713 0.4191 0.8955 0.204 Uiso 0.320(7) 1 calc PR C 2
C54' C 0.0287(15) 0.4662(8) 0.9115(10) 0.127(7) Uiso 0.320(7) 1 d PDU C 2
H54C H 0.0146 0.5053 0.9319 0.152 Uiso 0.320(7) 1 calc PR C 2
H54D H -0.0024 0.4697 0.8663 0.152 Uiso 0.320(7) 1 calc PR C 2
O50" O 0.1814(18) 0.4078(14) 0.9764(13) 0.203(11) Uiso 0.248(7) 1 d PDU D 3
C51" C 0.130(2) 0.3960(15) 0.9095(11) 0.164(12) Uiso 0.248(7) 1 d PDU D 3
H51E H 0.1364 0.4321 0.8830 0.196 Uiso 0.248(7) 1 calc PR D 3
H51F H 0.1624 0.3588 0.8936 0.196 Uiso 0.248(7) 1 calc PR D 3
C52" C 0.009(2) 0.3864(12) 0.9178(11) 0.147(10) Uiso 0.248(7) 1 d PDU D 3
H52E H -0.0002 0.3439 0.9326 0.177 Uiso 0.248(7) 1 calc PR D 3
H52F H -0.0475 0.3925 0.8780 0.177 Uiso 0.248(7) 1 calc PR D 3
C53" C -0.011(2) 0.4334(13) 0.9650(12) 0.161(10) Uiso 0.248(7) 1 d PDU D 3
H53E H -0.0533 0.4144 0.9944 0.194 Uiso 0.248(7) 1 calc PR D 3
H53F H -0.0576 0.4687 0.9444 0.194 Uiso 0.248(7) 1 calc PR D 3
C54" C 0.109(3) 0.4549(15) 0.9986(14) 0.234(19) Uiso 0.248(7) 1 d PD D 3
H54E H 0.1270 0.4971 0.9860 0.280 Uiso 0.248(7) 1 calc PR D 3
H54F H 0.1189 0.4534 1.0441 0.280 Uiso 0.248(7) 1 calc PR D 3
O60 O 0.4445(8) 0.6404(3) 0.9179(3) 0.070(2) Uiso 0.404(4) 1 d PDU E 1
C61 C 0.5273(8) 0.6083(6) 0.9644(6) 0.085(4) Uiso 0.404(4) 1 d PDU E 1
H61A H 0.5970 0.6337 0.9809 0.103 Uiso 0.404(4) 1 calc PR E 1
H61B H 0.5509 0.5682 0.9492 0.103 Uiso 0.404(4) 1 calc PR E 1
C62 C 0.4517(12) 0.5999(8) 1.0112(5) 0.106(5) Uiso 0.404(4) 1 d PDU E 1
H62A H 0.4822 0.5663 1.0406 0.128 Uiso 0.404(4) 1 calc PR E 1
H62B H 0.4485 0.6385 1.0347 0.128 Uiso 0.404(4) 1 calc PR E 1
C63 C 0.3366(10) 0.5840(6) 0.9745(6) 0.080(3) Uiso 0.404(4) 1 d PDU E 1
H63A H 0.2750 0.5937 0.9971 0.096 Uiso 0.404(4) 1 calc PR E 1
H63B H 0.3319 0.5397 0.9630 0.096 Uiso 0.404(4) 1 calc PR E 1
C64 C 0.3273(8) 0.6259(4) 0.9170(4) 0.0465(19) Uiso 0.404(4) 1 d PDU E 1
H64A H 0.2908 0.6037 0.8787 0.056 Uiso 0.404(4) 1 calc PR E 1
H64B H 0.2818 0.6637 0.9205 0.056 Uiso 0.404(4) 1 calc PR E 1
O60' O 0.3783(10) 0.6437(5) 0.9266(5) 0.100(3) Uiso 0.367(7) 1 d PDU F 2
C61' C 0.4953(10) 0.6246(6) 0.9416(6) 0.066(3) Uiso 0.367(7) 1 d PDU F 2
H61C H 0.5491 0.6592 0.9392 0.079 Uiso 0.367(7) 1 calc PR F 2
H61D H 0.5103 0.5902 0.9149 0.079 Uiso 0.367(7) 1 calc PR F 2
C62' C 0.5032(9) 0.6044(7) 1.0056(5) 0.086(4) Uiso 0.367(7) 1 d PDU F 2
H62C H 0.5387 0.6373 1.0348 0.103 Uiso 0.367(7) 1 calc PR F 2
H62D H 0.5519 0.5668 1.0144 0.103 Uiso 0.367(7) 1 calc PR F 2
C63' C 0.3806(8) 0.5907(4) 1.0132(4) 0.051(2) Uiso 0.367(7) 1 d PDU F 2
H63C H 0.3764 0.5489 1.0308 0.061 Uiso 0.367(7) 1 calc PR F 2
H63D H 0.3562 0.6214 1.0410 0.061 Uiso 0.367(7) 1 calc PR F 2
C64' C 0.3044(10) 0.5947(9) 0.9496(7) 0.109(5) Uiso 0.367(7) 1 d PDU F 2
H64C H 0.2250 0.6094 0.9498 0.130 Uiso 0.367(7) 1 calc PR F 2
H64D H 0.3008 0.5553 0.9264 0.130 Uiso 0.367(7) 1 calc PR F 2
O60" O 0.2811(13) 0.6148(8) 0.9203(8) 0.116(6) Uiso 0.229(7) 1 d PDU G 3
C61" C 0.3891(15) 0.6342(8) 0.9041(6) 0.060(4) Uiso 0.229(7) 1 d PDU G 3
H61E H 0.3816 0.6750 0.8833 0.072 Uiso 0.229(7) 1 calc PR G 3
H61F H 0.4180 0.6033 0.8782 0.072 Uiso 0.229(7) 1 calc PR G 3
C62" C 0.4631(15) 0.6373(9) 0.9685(8) 0.091(6) Uiso 0.229(7) 1 d PDU G 3
H62E H 0.4427 0.6733 0.9917 0.109 Uiso 0.229(7) 1 calc PR G 3
H62F H 0.5469 0.6388 0.9682 0.109 Uiso 0.229(7) 1 calc PR G 3
C63" C 0.4289(15) 0.5745(9) 0.9954(9) 0.090(6) Uiso 0.229(7) 1 d PDU G 3
H63E H 0.4636 0.5388 0.9781 0.108 Uiso 0.229(7) 1 calc PR G 3
H63F H 0.4531 0.5736 1.0411 0.108 Uiso 0.229(7) 1 calc PR G 3
C64" C 0.2989(15) 0.5749(11) 0.9745(11) 0.105(8) Uiso 0.229(7) 1 d PDU G 3
H64E H 0.2684 0.5327 0.9635 0.127 Uiso 0.229(7) 1 calc PR G 3
H64F H 0.2616 0.5921 1.0067 0.127 Uiso 0.229(7) 1 calc PR G 3

loop_
_atom_site_aniso_label
_atom_site_aniso_U_11
_atom_site_aniso_U_22
_atom_site_aniso_U_33
_atom_site_aniso_U_23
_atom_site_aniso_U_13
_atom_site_aniso_U_12
Co1 0.02001(12) 0.01386(12) 0.01804(12) -0.00035(10) 0.00525(10) 0.00190(10)
Co2 0.01791(12) 0.01500(12) 0.02047(13) 0.00025(10) 0.00182(10) 0.00122(10)
Co3 0.02381(13) 0.01951(14) 0.02241(14) 0.00372(11) 0.01058(11) 0.00173(11)
I1 0.02250(6) 0.02561(7) 0.02432(7) 0.00283(5) 0.01011(5) -0.00189(5)
I2 0.02099(6) 0.02517(7) 0.03219(7) 0.00166(6) 0.00876(5) -0.00252(5)
I3 0.03677(8) 0.02580(7) 0.02543(7) -0.00161(6) 0.01315(6) 0.00359(6)
I4 0.05476(15) 0.02706(16) 0.0321(2) 0.01294(13) 0.01582(16) 0.00588(14)
O1 0.0165(6) 0.0161(6) 0.0203(6) 0.0026(5) 0.0071(5) 0.0036(5)
C1 0.0201(9) 0.0166(9) 0.0223(9) 0.0066(7) 0.0095(8) 0.0053(7)
C2 0.0253(10) 0.0203(10) 0.0218(10) 0.0045(8) 0.0089(8) 0.0056(8)
C3 0.0318(11) 0.0146(9) 0.0278(11) 0.0021(8) 0.0107(9) 0.0044(8)
N4 0.0246(9) 0.0168(8) 0.0206(8) -0.0006(6) 0.0079(7) 0.0006(7)
C5 0.0320(11) 0.0178(10) 0.0292(11) -0.0041(8) 0.0087(9) -0.0012(8)
C6 0.0294(11) 0.0212(10) 0.0230(10) -0.0081(8) 0.0064(9) -0.0025(8)
C7 0.0271(10) 0.0246(11) 0.0229(10) -0.0076(8) 0.0027(8) -0.0022(8)
N8 0.0205(8) 0.0168(8) 0.0202(8) -0.0015(6) 0.0062(7) -0.0005(6)
C9 0.0202(9) 0.0223(10) 0.0225(10) -0.0010(8) 0.0010(8) 0.0023(8)
C10 0.0190(9) 0.0189(9) 0.0214(9) -0.0005(7) 0.0062(8) 0.0015(7)
C11 0.0145(8) 0.0177(9) 0.0181(9) 0.0019(7) 0.0055(7) 0.0024(7)
O11 0.0181(6) 0.0135(6) 0.0180(6) 0.0009(5) 0.0041(5) 0.0026(5)
C12 0.0165(9) 0.0180(9) 0.0216(9) 0.0014(7) 0.0055(7) 0.0033(7)
C13 0.0216(9) 0.0183(9) 0.0226(10) -0.0015(8) 0.0046(8) 0.0046(8)
N14 0.0200(8) 0.0185(8) 0.0189(8) -0.0002(6) 0.0026(7) 0.0008(6)
C15 0.0281(11) 0.0216(10) 0.0245(10) -0.0050(8) 0.0004(9) -0.0002(8)
C16 0.0263(11) 0.0202(10) 0.0320(11) -0.0042(9) -0.0030(9) -0.0043(8)
C17 0.0281(11) 0.0266(12) 0.0273(11) -0.0037(9) -0.0045(9) -0.0008(9)
N18 0.0206(8) 0.0195(8) 0.0237(9) 0.0011(7) 0.0032(7) 0.0016(6)
C19 0.0226(10) 0.0235(11) 0.0244(10) 0.0036(8) -0.0015(8) 0.0041(8)
C20 0.0223(10) 0.0201(10) 0.0255(10) 0.0055(8) 0.0064(8) 0.0039(8)
C21 0.0207(10) 0.0309(12) 0.0318(11) 0.0084(9) 0.0070(9) 0.0080(9)
C22 0.0286(11) 0.0304(12) 0.0288(11) 0.0128(9) 0.0114(9) 0.0157(9)
C23 0.0345(12) 0.0221(11) 0.0276(11) 0.0040(8) 0.0150(10) 0.0116(9)
C24 0.0340(12) 0.0414(14) 0.0327(12) 0.0133(11) 0.0120(10) 0.0231(11)
C25 0.0261(16) 0.050(2) 0.048(2) 0.0026(17) -0.0012(14) 0.0177(15)
C26 0.0275(15) 0.044(2) 0.0463(19) 0.0082(16) 0.0138(14) 0.0137(14)
C27 0.0414(19) 0.0339(19) 0.083(3) 0.035(2) 0.028(2) 0.0222(16)
C28 0.0304(11) 0.0307(12) 0.0229(10) -0.0065(9) 0.0110(9) -0.0022(9)
C29 0.0388(13) 0.0288(12) 0.0372(13) -0.0158(10) 0.0066(11) -0.0052(10)
C30 0.0218(10) 0.0248(11) 0.0199(9) 0.0031(8) 0.0013(8) 0.0040(8)
C31 0.0200(9) 0.0198(10) 0.0254(10) 0.0042(8) 0.0057(8) 0.0050(8)
C32 0.0211(9) 0.0175(10) 0.0302(11) 0.0012(8) 0.0088(8) 0.0027(7)
C33 0.0297(11) 0.0226(11) 0.0304(12) 0.0090(9) 0.0030(9) 0.0067(9)
C34 0.0660(19) 0.0468(17) 0.0397(15) 0.0214(13) 0.0205(14) 0.0160(14)
C35 0.0317(14) 0.0438(17) 0.072(2) 0.0190(15) -0.0061(13) 0.0081(12)
C36 0.0582(17) 0.0214(12) 0.0503(16) 0.0077(11) 0.0005(14) 0.0105(12)
C37 0.0273(12) 0.0324(13) 0.0507(15) -0.0002(11) 0.0090(11) -0.0086(10)
C38 0.0456(15) 0.0303(14) 0.0473(15) -0.0086(12) -0.0140(12) -0.0067(11)
O40 0.0359(10) 0.0601(13) 0.0514(12) -0.0003(10) 0.0201(9) 0.0004(9)
C41 0.0438(17) 0.071(2) 0.080(2) -0.0138(19) 0.0169(17) -0.0023(16)
C42 0.088(3) 0.0382(18) 0.110(3) -0.0015(18) 0.063(2) -0.0093(17)
C43 0.0472(17) 0.069(2) 0.0559(18) 0.0209(16) 0.0246(15) 0.0209(15)
C44 0.0281(12) 0.0442(15) 0.0515(16) 0.0036(13) 0.0122(12) 0.0076(11)

loop_
_atom_type_symbol
_atom_type_description
_atom_type_scat_dispersion_real
_atom_type_scat_dispersion_imag
_atom_type_scat_source
C C 0.0033 0.0016 'International Tables Vol C Tables 4.2.6.8 and 6.1.1.4'
H H 0.0000 0.0000 'International Tables Vol C Tables 4.2.6.8 and 6.1.1.4'
N N 0.0061 0.0033 'International Tables Vol C Tables 4.2.6.8 and 6.1.1.4'
O O 0.0106 0.0060 'International Tables Vol C Tables 4.2.6.8 and 6.1.1.4'
Co Co 0.3494 0.9721 'International Tables Vol C Tables 4.2.6.8 and 6.1.1.4'
I I -0.4742 1.8119 'International Tables Vol C Tables 4.2.6.8 and 6.1.1.4'

loop_
_geom_angle_atom_site_label_1
_geom_angle_atom_site_label_2
_geom_angle_atom_site_label_3
_geom_angle
O11 Co1 N8 94.30(6)
O11 Co1 N4 172.29(6)
N8 Co1 N4 93.25(6)
O11 Co1 O1 82.76(5)
N8 Co1 O1 176.93(6)
N4 Co1 O1 89.67(6)
O11 Co1 I1 82.58(4)
N8 Co1 I1 95.56(4)
N4 Co1 I1 95.12(5)
O1 Co1 I1 83.23(3)
O11 Co1 I2 88.58(4)
N8 Co1 I2 96.35(4)
N4 Co1 I2 92.15(4)
O1 Co1 I2 84.46(3)
I1 Co1 I2 165.654(11)
O11 Co1 Co2 43.32(4)
N8 Co1 Co2 130.24(5)
N4 Co1 Co2 129.31(5)
O1 Co1 Co2 46.75(4)
I1 Co1 Co2 60.891(8)
I2 Co1 Co2 105.069(9)
O11 Co2 N18 172.27(6)
O11 Co2 N14 92.53(6)
N18 Co2 N14 93.94(7)
O11 Co2 O1 83.18(5)
N18 Co2 O1 90.56(6)
N14 Co2 O1 174.83(6)
O11 Co2 I1 80.40(3)
N18 Co2 I1 94.21(5)
N14 Co2 I1 100.71(4)
O1 Co2 I1 81.47(3)
O11 Co2 Co1 43.32(4)
N18 Co2 Co1 128.99(5)
N14 Co2 Co1 130.15(5)
O1 Co2 Co1 47.23(4)
I1 Co2 Co1 58.051(7)
O11 Co2 I3 88.65(3)
N18 Co2 I3 95.05(5)
N14 Co2 I3 94.63(4)
O1 Co2 I3 82.42(3)
I1 Co2 I3 161.460(11)
Co1 Co2 I3 103.910(10)
O1 Co3 I4 111.99(4)
O1 Co3 I4' 110.84(18)
O1 Co3 I3 96.66(4)
I4 Co3 I3 116.26(2)
I4' Co3 I3 105.9(4)
O1 Co3 I2 97.56(4)
I4 Co3 I2 112.86(2)
I4' Co3 I2 123.7(4)
I3 Co3 I2 118.217(11)
Co1 I1 Co2 61.058(8)
Co3 I2 Co1 72.646(8)
Co3 I3 Co2 72.525(8)
C1 O1 Co3 115.52(10)
C1 O1 Co2 121.15(11)
Co3 O1 Co2 105.20(5)
C1 O1 Co1 121.03(11)
Co3 O1 Co1 103.11(6)
Co2 O1 Co1 86.02(5)
C20 C1 C2 119.48(18)
C20 C1 O1 120.23(17)
C2 C1 O1 120.24(18)
C23 C2 C1 119.0(2)
C23 C2 C3 119.43(19)
C1 C2 C3 121.46(18)
N4 C3 C2 114.09(17)
C5 N4 C3 108.28(16)
C5 N4 Co1 116.89(13)
C3 N4 Co1 112.85(12)
N4 C5 C6 116.21(17)
C5 C6 C28 111.09(18)
C5 C6 C7 111.78(16)
C28 C6 C7 111.82(18)
C5 C6 C29 106.46(18)
C28 C6 C29 109.80(17)
C7 C6 C29 105.59(18)
N8 C7 C6 116.22(17)
C7 N8 C9 106.94(15)
C7 N8 Co1 118.34(13)
C9 N8 Co1 108.91(12)
N8 C9 C10 114.39(16)
C30 C10 C11 119.73(18)
C30 C10 C9 117.94(18)
C11 C10 C9 121.99(18)
O11 C11 C12 121.02(17)
O11 C11 C10 121.44(17)
C12 C11 C10 117.51(17)
C11 O11 Co1 123.98(11)
C11 O11 Co2 123.42(11)
Co1 O11 Co2 93.36(5)
C32 C12 C11 120.47(18)
C32 C12 C13 118.07(18)
C11 C12 C13 121.39(17)
N14 C13 C12 111.88(15)
C15 N14 C13 109.25(15)
C15 N14 Co2 117.37(13)
C13 N14 Co2 108.77(12)
N14 C15 C16 114.14(17)
C15 C16 C37 111.23(19)
C15 C16 C17 111.22(18)
C37 C16 C17 111.24(19)
C15 C16 C38 106.28(19)
C37 C16 C38 110.0(2)
C17 C16 C38 106.64(19)
N18 C17 C16 115.54(17)
C17 N18 C19 107.40(16)
C17 N18 Co2 118.19(13)
C19 N18 Co2 111.49(12)
N18 C19 C20 113.20(16)
C1 C20 C21 119.28(19)
C1 C20 C19 121.96(17)
C21 C20 C19 118.67(19)
C22 C21 C20 122.9(2)
C21 C22 C23 116.15(19)
C21 C22 C24 122.6(2)
C23 C22 C24 121.2(2)
C2 C23 C22 123.2(2)
C27 C24 C26 113.0(3)
C25' C24 C22 112.4(5)
C27 C24 C22 111.2(2)
C26 C24 C22 110.0(2)
C25' C24 C27' 120.9(6)
C22 C24 C27' 107.2(4)
C27 C24 C25 107.5(3)
C26 C24 C25 103.9(2)
C22 C24 C25 111.0(2)
C25' C24 C26' 108.4(5)
C22 C24 C26' 107.7(4)
C27' C24 C26' 98.8(5)
C10 C30 C31 123.61(19)
C32 C31 C30 115.74(18)
C32 C31 C33 123.64(19)
C30 C31 C33 120.62(19)
C31 C32 C12 122.77(19)
C35 C33 C36 108.6(2)
C35 C33 C31 110.21(19)
C36 C33 C31 112.46(19)
C35 C33 C34 109.2(2)
C36 C33 C34 107.8(2)
C31 C33 C34 108.49(18)
C41 O40 C44 104.6(2)
O40 C41 C42 108.4(3)
C41 C42 C43 103.6(2)
C44 C43 C42 102.6(3)
O40 C44 C43 104.5(2)
C54 O50 C51 115.7(8)
O50 C51 C52 101.5(7)
C53 C52 C51 106.3(7)
C54 C53 C52 111.7(8)
O50 C54 C53 102.8(7)
C51' O50' C54' 115.3(8)
O50' C51' C52' 100.2(8)
C51' C52' C53' 99.4(10)
C54' C53' C52' 102.7(10)
O50' C54' C53' 99.0(9)
C54" O50" C51" 108.0(14)
C52" C51" O50" 95.5(11)
C51" C52" C53" 106.9(11)
C52" C53" C54" 105.6(9)
O50" C54" C53" 99.8(11)
C64 O60 C61 114.3(6)
O60 C61 C62 98.0(7)
C63 C62 C61 105.1(8)
C62 C63 C64 102.1(7)
O60 C64 C63 103.0(6)
C61' O60' C64' 108.6(9)
O60' C61' C62' 99.6(7)
C61' C62' C63' 107.7(7)
C64' C63' C62' 105.9(7)
C63' C64' O60' 94.8(7)
C64" O60" C61" 113.4(10)
O60" C61" C62" 97.9(9)
C61" C62" C63" 100.3(10)
C64" C63" C62" 102.0(9)
O60" C64" C63" 102.2(8)

loop_
_geom_bond_atom_site_label_1
_geom_bond_atom_site_label_2
_geom_bond_distance
Co1 O11 2.0494(13)
Co1 N8 2.0925(17)
Co1 N4 2.1114(16)
Co1 O1 2.1945(13)
Co1 I1 2.8916(3)
Co1 I2 2.9333(3)
Co1 Co2 2.9822(4)
Co2 O11 2.0497(13)
Co2 N18 2.1072(17)
Co2 N14 2.1080(17)
Co2 O1 2.1773(13)
Co2 I1 2.9774(3)
Co2 I3 2.9944(3)
Co3 O1 2.0049(12)
Co3 I4 2.5429(3)
Co3 I4' 2.575(8)
Co3 I3 2.5996(3)
Co3 I2 2.6046(3)
O1 C1 1.394(2)
C1 C20 1.392(3)
C1 C2 1.393(3)
C2 C23 1.387(3)
C2 C3 1.492(3)
C3 N4 1.490(3)
N4 C5 1.478(3)
C5 C6 1.526(3)
C6 C28 1.529(3)
C6 C7 1.530(3)
C6 C29 1.532(3)
C7 N8 1.481(3)
N8 C9 1.490(2)
C9 C10 1.496(3)
C10 C30 1.388(3)
C10 C11 1.405(3)
C11 O11 1.360(2)
C11 C12 1.402(3)
C12 C32 1.396(3)
C12 C13 1.492(3)
C13 N14 1.488(2)
N14 C15 1.477(3)
C15 C16 1.528(3)
C16 C37 1.530(3)
C16 C17 1.531(3)
C16 C38 1.537(3)
C17 N18 1.490(3)
N18 C19 1.493(3)
C19 C20 1.499(3)
C20 C21 1.396(3)
C21 C22 1.377(3)
C22 C23 1.394(3)
C22 C24 1.536(3)
C24 C25' 1.347(8)
C24 C27 1.463(4)
C24 C26 1.525(4)
C24 C27' 1.543(8)
C24 C25 1.598(4)
C24 C26' 1.694(9)
C30 C31 1.391(3)
C31 C32 1.381(3)
C31 C33 1.526(3)
C33 C35 1.524(3)
C33 C36 1.526(3)
C33 C34 1.548(3)
O40 C41 1.419(4)
O40 C44 1.425(3)
C41 C42 1.490(5)
C42 C43 1.535(5)
C43 C44 1.496(4)
O50 C54 1.438(11)
O50 C51 1.452(12)
C51 C52 1.554(12)
C52 C53 1.467(12)
C53 C54 1.454(12)
O50' C51' 1.420(12)
O50' C54' 1.484(13)
C51' C52' 1.534(14)
C52' C53' 1.548(14)
C53' C54' 1.486(14)
O50" C54" 1.477(16)
O50" C51" 1.497(15)
C51" C52" 1.490(14)
C52" C53" 1.517(15)
C53" C54" 1.53(3)
O60 C64 1.413(10)
O60 C61 1.435(10)
C61 C62 1.519(12)
C62 C63 1.462(12)
C63 C64 1.548(11)
O60' C61' 1.409(12)
O60' C64' 1.528(12)
C61' C62' 1.468(11)
C62' C63' 1.520(11)
C63' C64' 1.500(12)
O60" C64" 1.456(14)
O60" C61" 1.458(13)
C61" C62" 1.503(14)
C62" C63" 1.571(13)
C63" C64" 1.501(14)
